data_7718253
loop_
_publ_author_name
'Luginin, Maksim'
'Snetkov, Dmitry'
'Sizova, Anastasia'
'Paderina, Aleksandra'
'Sizov, Vladimir'
'Grachova, Elena'

_publ_section_title
;
 Cyclometalated Au(III) complexes with alkynylphosphine oxide ligands:
 synthesis and photophysical properties.
;
_journal_issue 7
_journal_name_full 'Dalton transactions (Cambridge, England : 2003)'
_journal_page_first 2950
_journal_page_last 2963
_journal_paper_doi 10.1039/d4dt03250k
_journal_volume 54
_journal_year 2025
_chemical_formula_moiety 'C26 H19 O P, C3 H6 O'
_chemical_formula_sum 'C29 H25 O2 P'
_chemical_formula_weight 436.46
_space_group_crystal_system triclinic
_space_group_IT_number 2
_space_group_name_Hall '-P 1'
_space_group_name_H-M_alt 'P -1'
_atom_sites_solution_hydrogens mixed
_atom_sites_solution_primary dual
_audit_creation_date 2024-05-24
_audit_creation_method
;
Olex2 1.5
(compiled 2024.02.16 svn.r378c4104 for OlexSys, GUI svn.r6928)
;
_audit_update_record
;
2024-07-15 deposited with the CCDC.	2025-01-03 downloaded from the CCDC.
;
_cell_angle_alpha 72.6870(10)
_cell_angle_beta 71.715(2)
_cell_angle_gamma 86.117(2)
_cell_formula_units_Z 2
_cell_length_a 9.2516(2)
_cell_length_b 9.8241(2)
_cell_length_c 14.3433(2)
_cell_measurement_reflns_used 10645
_cell_measurement_temperature 100(2)
_cell_measurement_theta_max 71.7020
_cell_measurement_theta_min 3.3310
_cell_volume 1181.26(4)
_computing_cell_refinement 'CrysAlisPro 1.171.42.101a (Rigaku OD, 2023)'
_computing_data_collection 'CrysAlisPro 1.171.42.101a (Rigaku OD, 2023)'
_computing_data_reduction 'CrysAlisPro 1.171.42.101a (Rigaku OD, 2023)'
_computing_molecular_graphics 'Olex2 1.5 (Dolomanov et al., 2009)'
_computing_publication_material 'Olex2 1.5 (Dolomanov et al., 2009)'
_computing_structure_refinement 'SHELXL 2014/7 (Sheldrick, 2015)'
_computing_structure_solution 'SHELXT 2014/5 (Sheldrick, 2014)'
_diffrn_ambient_environment N~2~
_diffrn_ambient_temperature 100(2)
_diffrn_detector 'Hybrid Pixel Array Detector'
_diffrn_detector_area_resol_mean 10.0000
_diffrn_detector_type HyPix3000
_diffrn_measured_fraction_theta_full 0.995
_diffrn_measured_fraction_theta_max 0.995
_diffrn_measurement_details
;
List of Runs (angles in degrees, time in seconds):

  # Type    Start    End  Width  t~exp~   \w     \q     \k     \f   Frames
#--------------------------------------------------------------------------
  1  \w     -9.00  17.00   0.50    0.20    --  -41.10  41.00-143.00   52
  2  \w    -97.00 -66.00   0.50    0.20    --  -41.10 -41.00  64.00   62
  3  \w    -62.00 -36.00   0.50    0.20    --  -41.10 -41.00  64.00   52
  4  \w    -41.00 -15.00   0.50    0.20    --  -41.10  41.00-143.00   52
  5  \w     88.00 144.00   0.50    0.80    --  100.00  41.00-143.00  112
  6  \w     41.00  85.00   0.50    0.80    --  100.00 -41.00  64.00   88
  7  \w     -7.00  21.00   0.50    0.20    --  -41.10  32.00  60.00   56
  8  \w    -43.00 -11.00   0.50    0.20    --  -41.10  32.00  60.00   64
  9  \w    -58.00 -15.00   0.50    0.20    --  -41.10 138.00 -30.00   86
 10  \w    -96.00 -67.00   0.50    0.20    --  -41.10 138.00 -30.00   58
 11  \w    -59.00  24.00   0.50    0.20    --  -41.10  77.00  90.00  166
 12  \w     34.00  65.00   0.50    0.20    --   41.10  21.00  30.00   62
 13  \w     70.00  95.00   0.50    0.20    --   41.10  21.00  30.00   50
 14  \w     65.00  91.00   0.50    0.20    --   41.10  41.00-143.00   52
 15  \w     30.00  76.00   0.50    0.20    --   41.10-104.00-180.00   92
 16  \w     19.00  48.00   0.50    0.20    --   41.10 -54.00  90.00   58
 17  \w    -13.00  12.00   0.50    0.20    --   41.10 -41.00  64.00   50
 18  \w     57.00  96.00   0.50    0.20    --   41.10  32.00 -30.00   78
 19  \w     38.00  63.00   0.50    0.20    --   41.10  41.00-143.00   50
 20  \w    -22.00  47.00   0.50    0.20    --   41.10 -54.00-120.00  138
 21  \w     -6.00  26.00   0.50    0.20    --   41.10-104.00 -30.00   64
 22  \w     30.00  65.00   0.50    0.20    --   41.10-104.00 -30.00   70
 23  \w     29.00  54.00   0.50    0.20    --   41.10 -43.00-120.00   50
 24  \w     39.00 106.00   0.50    0.20    --   41.10  32.00 -90.00  134
 25  \w     26.00  51.00   0.50    0.20    --   41.10 -43.00 150.00   50
 26  \w     -2.00  24.00   0.50    0.20    --   41.10-104.00-180.00   52
 27  \w     92.00 156.00   0.50    0.80    --  100.00  25.00 120.00  128
 28  \w     40.00  65.00   0.50    0.80    --  100.00 -77.00  30.00   50
 29  \w     40.00  79.00   0.50    0.80    --  100.00 -59.00 -60.00   78
 30  \w    132.00 157.00   0.50    0.80    --  100.00  77.00-150.00   50
 31  \w     53.00  79.00   0.50    0.80    --  100.00 -25.00 -60.00   52
 32  \w     41.00  92.00   0.50    0.80    --  100.00 -77.00 150.00  102
 33  \w    101.00 126.00   0.50    0.80    --  100.00 -77.00  30.00   50
 34  \w     89.00 151.00   0.50    0.80    --  100.00  42.00   0.00  124
 35  \w     37.00  62.00   0.50    0.80    --  100.00-111.00 150.00   50
 36  \w    128.00 155.00   0.50    0.80    --  100.00 111.00 -60.00   54
 37  \w     72.00  97.00   0.50    0.80    --  100.00   8.00   0.00   50
 38  \w     68.00 112.00   0.50    0.80    --  100.00 -59.00 120.00   88
 39  \w     58.00 116.00   0.50    0.80    --  100.00 -50.00 150.00  116
 40  \w     89.00 114.00   0.50    0.80    --  100.00 -17.00-150.00   50
 41  \w     32.00  67.00   0.50    0.80    --  100.00 -93.00 -30.00   70
 42  \w     70.00  96.00   0.50    0.80    --  100.00 178.00 150.00   52
 43  \w     37.00 102.00   0.50    0.80    --  100.00-111.00 120.00  130
 44  \w     64.00 109.00   0.50    0.80    --  100.00 -33.00  60.00   90
 45  \w     42.00 101.00   0.50    0.80    --  100.00 -33.00-150.00  118
 46  \w     46.00 113.00   0.50    0.80    --  100.00-133.00 -60.00  134
 47  \w     86.00 148.00   0.50    0.80    --  100.00  17.00-180.00  124
 48  \w     42.00  75.00   0.50    0.80    --  100.00 -17.00-150.00   66
 49  \w    129.00 155.00   0.50    0.80    --  100.00  17.00  90.00   52
 50  \w     97.00 144.00   0.50    0.80    --  100.00 178.00 150.00   94
 51  \w     97.00 125.00   0.50    0.80    --  100.00  59.00-180.00   56
 52  \w    128.00 155.00   0.50    0.80    --  100.00  59.00-180.00   54
 53  \w     90.00 115.00   0.50    0.80    --  100.00  17.00  90.00   50
 54  \w     84.00 117.00   0.50    0.80    --  100.00-133.00 120.00   66
 55  \w    110.00 136.00   0.50    0.80    --  100.00   8.00   0.00   52
 56  \w     49.00 108.00   0.50    0.80    --  100.00-111.00 -60.00  118
 57  \w     91.00 119.00   0.50    0.80    --  100.00 -87.00 120.00   56
 58  \w     56.00  81.00   0.50    0.80    --  100.00-133.00 120.00   50
 59  \w     98.00 124.00   0.50    0.80    --  100.00 133.00-120.00   52
 60  \w    129.00 154.00   0.50    0.80    --  100.00 133.00-120.00   50
 61  \w     40.00 103.00   0.50    0.80    --  100.00 -33.00 -60.00  126
 62  \w     47.00  73.00   0.50    0.80    --  100.00 -77.00   0.00   52
 63  \w     78.00 112.00   0.50    0.80    --  100.00 -87.00 -60.00   68
 64  \w     74.00 108.00   0.50    0.80    --  100.00-111.00   0.00   68
 65  \w     68.00 108.00   0.50    0.80    --  100.00-111.00-180.00   80
 66  \w     81.00 106.00   0.50    0.80    --  100.00-111.00 150.00   50
 67  \w     73.00 116.00   0.50    0.80    --  100.00-133.00 -30.00   86
 68  \w     87.00 157.00   0.50    0.80    --  100.00  50.00-120.00  140
 69  \w     51.00  77.00   0.50    0.80    --  100.00 -87.00 120.00   52
 70  \w     50.00  98.00   0.50    0.80    --  100.00-111.00 -30.00   96
;
_diffrn_measurement_device 'four-circle diffractometer'
_diffrn_measurement_device_type 'SuperNova, Single source at offset/far, HyPix3000'
_diffrn_measurement_method '\w scans'
_diffrn_orient_matrix_type 'CrysAlisPro convention (1999,Acta A55,543-557)'
_diffrn_orient_matrix_UB_11 0.0136170000
_diffrn_orient_matrix_UB_12 -0.1612230000
_diffrn_orient_matrix_UB_13 0.0475066000
_diffrn_orient_matrix_UB_21 0.1749036000
_diffrn_orient_matrix_UB_22 0.0174924000
_diffrn_orient_matrix_UB_23 -0.0392093000
_diffrn_orient_matrix_UB_31 -0.0018237000
_diffrn_orient_matrix_UB_32 0.0265099000
_diffrn_orient_matrix_UB_33 0.1009527000
_diffrn_radiation_monochromator mirror
_diffrn_radiation_probe x-ray
_diffrn_radiation_type 'Cu K\a'
_diffrn_radiation_wavelength 1.54184
_diffrn_reflns_av_R_equivalents 0.0253
_diffrn_reflns_av_unetI/netI 0.0246
_diffrn_reflns_Laue_measured_fraction_full 0.995
_diffrn_reflns_Laue_measured_fraction_max 0.995
_diffrn_reflns_limit_h_max 11
_diffrn_reflns_limit_h_min -11
_diffrn_reflns_limit_k_max 11
_diffrn_reflns_limit_k_min -11
_diffrn_reflns_limit_l_max 17
_diffrn_reflns_limit_l_min -11
_diffrn_reflns_number 11900
_diffrn_reflns_point_group_measured_fraction_full 0.995
_diffrn_reflns_point_group_measured_fraction_max 0.995
_diffrn_reflns_theta_full 67.496
_diffrn_reflns_theta_max 67.496
_diffrn_reflns_theta_min 3.393
_diffrn_source 'micro-focus sealed X-ray tube'
_diffrn_source_type 'SuperNova (Cu) X-ray Source'
_exptl_absorpt_coefficient_mu 1.204
_exptl_absorpt_correction_T_max 1.00000
_exptl_absorpt_correction_T_min 0.77621
_exptl_absorpt_correction_type multi-scan
_exptl_absorpt_process_details
;
CrysAlisPro 1.171.42.101a (Rigaku Oxford Diffraction, 2023)
Empirical absorption correction using spherical harmonics,
implemented in SCALE3 ABSPACK scaling algorithm.
;
_exptl_crystal_colour 'clear colourless'
_exptl_crystal_colour_lustre clear
_exptl_crystal_colour_primary colourless
_exptl_crystal_density_diffrn 1.227
_exptl_crystal_description prism
_exptl_crystal_F_000 460
_exptl_crystal_recrystallization_method 'Re-crystallisation from solvent'
_exptl_crystal_size_max 0.34
_exptl_crystal_size_mid 0.26
_exptl_crystal_size_min 0.22
_refine_diff_density_max 0.297
_refine_diff_density_min -0.414
_refine_diff_density_rms 0.050
_refine_ls_extinction_method none
_refine_ls_goodness_of_fit_ref 1.045
_refine_ls_hydrogen_treatment mixed
_refine_ls_matrix_type full
_refine_ls_number_parameters 317
_refine_ls_number_reflns 4248
_refine_ls_number_restraints 0
_refine_ls_restrained_S_all 1.045
_refine_ls_R_factor_all 0.0348
_refine_ls_R_factor_gt 0.0339
_refine_ls_shift/su_max 0.001
_refine_ls_shift/su_mean 0.000
_refine_ls_structure_factor_coef Fsqd
_refine_ls_weighting_details 'w=1/[\s^2^(Fo^2^)+(0.0451P)^2^+0.4730P] where P=(Fo^2^+2Fc^2^)/3'
_refine_ls_weighting_scheme calc
_refine_ls_wR_factor_gt 0.0877
_refine_ls_wR_factor_ref 0.0885
_reflns_Friedel_coverage 0.000
_reflns_number_gt 4084
_reflns_number_total 4248
_reflns_threshold_expression 'I > 2\s(I)'
_cod_data_source_file d4dt03250k3.cif
_cod_data_source_block 028-010_2op
_cod_original_cell_volume 1181.27(4)
_cod_database_code 7718253
_shelx_shelxl_version_number 2014/7
_chemical_oxdiff_formula 'C26 H19 O P'
_shelx_space_group_comment
;
The symmetry employed for this shelxl refinement is uniquely defined
by the following loop, which should always be used as a source of
symmetry information in preference to the above space-group names.
They are only intended as comments.
;
_shelx_estimated_absorpt_t_max 0.778
_shelx_estimated_absorpt_t_min 0.685
_olex2_refinement_description
;
1. Fixed Uiso
 At 1.2 times of:
  All C(H) groups
2.a Aromatic/amide H refined with riding coordinates:
 C23(H23), C5(H5), C25(H25), C24(H24), C4(H4), C8(H8), C26(H26), C16(H16),
 C22(H22), C18(H18), C21(H21), C19(H19), C12(H12), C14(H14), C20(H20), C15(H15),
  C13(H13)
2.b :
 C1(H1)
;
_olex2_submission_special_instructions 'No special instructions were received'
_oxdiff_exptl_absorpt_empirical_details
;
Empirical correction (ABSPACK) includes:
- Absorption correction using spherical harmonics
- Frame scaling
;
_oxdiff_exptl_absorpt_empirical_full_max 1.718
_oxdiff_exptl_absorpt_empirical_full_min 0.665

loop_
_space_group_symop_operation_xyz
'x, y, z'
'-x, -y, -z'

loop_
_atom_site_label
_atom_site_type_symbol
_atom_site_fract_x
_atom_site_fract_y
_atom_site_fract_z
_atom_site_U_iso_or_equiv
_atom_site_adp_type
_atom_site_occupancy
_atom_site_site_symmetry_order
_atom_site_calc_flag
_atom_site_refinement_flags_posn
_atom_site_refinement_flags_adp
_atom_site_refinement_flags_occupancy
_atom_site_disorder_assembly
_atom_site_disorder_group
P1 P 0.65422(3) 0.95509(3) 0.24003(2) 0.01490(10) Uani 1 1 d . . . . .
O1 O 0.61759(10) 1.10896(9) 0.20681(7) 0.0206(2) Uani 1 1 d . . . . .
C7 C 0.28945(13) 0.71203(13) 0.53733(9) 0.0163(2) Uani 1 1 d . . . . .
C23 C 0.42922(14) 0.93014(13) 0.42461(9) 0.0168(2) Uani 1 1 d . . . . .
H23 H 0.4481 1.0293 0.4100 0.020 Uiso 1 1 calc R U . . .
C10 C 0.51239(13) 0.85714(13) 0.35577(9) 0.0158(2) Uani 1 1 d . . . . .
C5 C 0.08381(14) 0.52355(13) 0.64002(9) 0.0193(3) Uani 1 1 d . . . . .
H5 H 0.0925 0.4986 0.5794 0.023 Uiso 1 1 calc R U . . .
C11 C 0.65841(14) 0.86276(13) 0.14749(9) 0.0172(2) Uani 1 1 d . . . . .
C3 C -0.03328(14) 0.48360(13) 0.82252(9) 0.0175(3) Uani 1 1 d . . . . .
O1S O 0.6773(2) 0.65680(15) 0.59451(9) 0.0684(5) Uani 1 1 d . . . . .
C6 C 0.17549(14) 0.63484(13) 0.63483(9) 0.0171(3) Uani 1 1 d . . . . .
C25 C 0.15999(14) 0.66991(13) 0.72530(10) 0.0190(3) Uani 1 1 d . . . . .
H25 H 0.2207 0.7456 0.7233 0.023 Uiso 1 1 calc R U . . .
C24 C 0.31929(14) 0.85829(13) 0.51407(9) 0.0173(3) Uani 1 1 d . . . . .
H24 H 0.2633 0.9089 0.5604 0.021 Uiso 1 1 calc R U . . .
C17 C 0.83547(14) 0.92875(13) 0.26479(10) 0.0177(3) Uani 1 1 d . . . . .
C4 C -0.01929(14) 0.44918(13) 0.73199(10) 0.0193(3) Uani 1 1 d . . . . .
H4 H -0.0810 0.3744 0.7338 0.023 Uiso 1 1 calc R U . . .
C8 C 0.37222(14) 0.63992(13) 0.46744(10) 0.0189(3) Uani 1 1 d . . . . .
H8 H 0.3524 0.5411 0.4813 0.023 Uiso 1 1 calc R U . . .
C26 C 0.05743(14) 0.59569(14) 0.81744(10) 0.0197(3) Uani 1 1 d . . . . .
H26 H 0.0484 0.6210 0.8780 0.024 Uiso 1 1 calc R U . . .
C2 C -0.13315(14) 0.40114(14) 0.91919(10) 0.0194(3) Uani 1 1 d . . . . .
C9 C 0.48289(15) 0.71173(14) 0.37815(10) 0.0193(3) Uani 1 1 d . . . . .
C1 C -0.21120(15) 0.32944(14) 1.00050(10) 0.0222(3) Uani 1 1 d . . . . .
H1 H -0.2732 0.2725 1.0651 0.027 Uiso 1 1 calc R U . . .
C16 C 0.77462(15) 0.77408(15) 0.11496(10) 0.0240(3) Uani 1 1 d . . . . .
H16 H 0.8611 0.7638 0.1385 0.029 Uiso 1 1 calc R U . . .
C22 C 0.84786(15) 0.85047(14) 0.36037(10) 0.0203(3) Uani 1 1 d . . . . .
H22 H 0.7600 0.8054 0.4140 0.024 Uiso 1 1 calc R U . . .
C18 C 0.96521(15) 0.99446(15) 0.18625(11) 0.0243(3) Uani 1 1 d . . . . .
H18 H 0.9572 1.0488 0.1212 0.029 Uiso 1 1 calc R U . . .
C21 C 0.98917(16) 0.83829(14) 0.37723(11) 0.0245(3) Uani 1 1 d . . . . .
H21 H 0.9973 0.7859 0.4426 0.029 Uiso 1 1 calc R U . . .
C3S C 0.75273(18) 0.77467(16) 0.69395(13) 0.0307(3) Uani 1 1 d . . . . .
C19 C 1.10595(16) 0.98030(16) 0.20322(12) 0.0296(3) Uani 1 1 d . . . . .
H19 H 1.1944 1.0239 0.1495 0.035 Uiso 1 1 calc R U . . .
C12 C 0.53307(16) 0.87713(17) 0.11170(11) 0.0293(3) Uani 1 1 d . . . . .
H12 H 0.4532 0.9377 0.1334 0.035 Uiso 1 1 calc R U . . .
C2S C 0.66540(19) 0.66525(15) 0.67871(11) 0.0318(3) Uani 1 1 d . . . . .
C14 C 0.63955(18) 0.71559(16) 0.01298(11) 0.0291(3) Uani 1 1 d . . . . .
H14 H 0.6333 0.6654 -0.0330 0.035 Uiso 1 1 calc R U . . .
C20 C 1.11765(16) 0.90239(15) 0.29880(12) 0.0274(3) Uani 1 1 d . . . . .
H20 H 1.2140 0.8932 0.3103 0.033 Uiso 1 1 calc R U . . .
C15 C 0.76438(18) 0.70051(16) 0.04810(11) 0.0294(3) Uani 1 1 d . . . . .
H15 H 0.8437 0.6395 0.0264 0.035 Uiso 1 1 calc R U . . .
C13 C 0.52373(18) 0.80379(18) 0.04471(12) 0.0350(4) Uani 1 1 d . . . . .
H13 H 0.4378 0.8142 0.0206 0.042 Uiso 1 1 calc R U . . .
C1S C 0.5606(2) 0.56696(19) 0.77373(13) 0.0370(4) Uani 1 1 d . . . . .
H3SA H 0.822(2) 0.727(2) 0.7340(16) 0.051(6) Uiso 1 1 d . . . . .
H3SB H 0.685(2) 0.832(2) 0.7335(14) 0.036(5) Uiso 1 1 d . . . . .
H1SA H 0.616(3) 0.518(2) 0.8221(18) 0.061(6) Uiso 1 1 d . . . . .
H3SC H 0.812(2) 0.837(2) 0.6278(16) 0.042(5) Uiso 1 1 d . . . . .
H1SB H 0.483(3) 0.627(3) 0.811(2) 0.078(8) Uiso 1 1 d . . . . .
H1SC H 0.506(3) 0.506(3) 0.760(2) 0.075(8) Uiso 1 1 d . . . . .
H9 H 0.539(2) 0.6601(18) 0.3331(13) 0.030(4) Uiso 1 1 d . . . . .

loop_
_atom_site_aniso_label
_atom_site_aniso_U_11
_atom_site_aniso_U_22
_atom_site_aniso_U_33
_atom_site_aniso_U_23
_atom_site_aniso_U_13
_atom_site_aniso_U_12
P1 0.01225(16) 0.01565(17) 0.01398(16) -0.00313(12) -0.00148(12) 0.00131(11)
O1 0.0186(4) 0.0173(4) 0.0197(4) -0.0018(3) -0.0010(4) 0.0020(3)
C7 0.0144(6) 0.0188(6) 0.0157(6) -0.0044(5) -0.0051(5) 0.0011(5)
C23 0.0165(6) 0.0161(6) 0.0176(6) -0.0043(5) -0.0056(5) 0.0008(5)
C10 0.0122(5) 0.0183(6) 0.0153(6) -0.0032(5) -0.0039(5) 0.0015(4)
C5 0.0216(6) 0.0199(6) 0.0164(6) -0.0068(5) -0.0044(5) 0.0001(5)
C11 0.0159(6) 0.0189(6) 0.0131(6) -0.0018(5) -0.0018(5) -0.0013(5)
C3 0.0155(6) 0.0178(6) 0.0168(6) -0.0033(5) -0.0034(5) 0.0019(5)
O1S 0.1321(15) 0.0470(8) 0.0268(6) -0.0048(6) -0.0239(8) -0.0319(9)
C6 0.0161(6) 0.0168(6) 0.0168(6) -0.0041(5) -0.0039(5) 0.0025(5)
C25 0.0184(6) 0.0193(6) 0.0190(6) -0.0059(5) -0.0045(5) -0.0024(5)
C24 0.0170(6) 0.0189(6) 0.0162(6) -0.0073(5) -0.0036(5) 0.0019(5)
C17 0.0164(6) 0.0168(6) 0.0215(6) -0.0086(5) -0.0056(5) 0.0024(5)
C4 0.0198(6) 0.0177(6) 0.0201(6) -0.0060(5) -0.0047(5) -0.0016(5)
C8 0.0202(6) 0.0157(6) 0.0187(6) -0.0046(5) -0.0035(5) 0.0005(5)
C26 0.0204(6) 0.0230(6) 0.0157(6) -0.0070(5) -0.0043(5) -0.0001(5)
C2 0.0187(6) 0.0210(6) 0.0201(6) -0.0075(5) -0.0068(5) 0.0011(5)
C9 0.0193(6) 0.0192(6) 0.0175(6) -0.0069(5) -0.0022(5) 0.0028(5)
C1 0.0214(6) 0.0254(7) 0.0177(6) -0.0045(5) -0.0038(5) -0.0047(5)
C16 0.0223(7) 0.0298(7) 0.0224(7) -0.0110(6) -0.0084(5) 0.0064(5)
C22 0.0200(6) 0.0211(6) 0.0214(6) -0.0103(5) -0.0052(5) 0.0034(5)
C18 0.0196(6) 0.0239(7) 0.0254(7) -0.0031(5) -0.0048(5) -0.0011(5)
C21 0.0280(7) 0.0246(7) 0.0282(7) -0.0129(6) -0.0150(6) 0.0071(5)
C3S 0.0322(8) 0.0240(7) 0.0382(9) -0.0086(7) -0.0151(7) 0.0051(6)
C19 0.0176(7) 0.0282(7) 0.0390(8) -0.0064(6) -0.0058(6) -0.0031(5)
C12 0.0188(7) 0.0402(8) 0.0330(8) -0.0155(7) -0.0101(6) 0.0056(6)
C2S 0.0466(9) 0.0224(7) 0.0280(8) -0.0059(6) -0.0154(7) 0.0022(6)
C14 0.0393(8) 0.0296(7) 0.0198(7) -0.0080(6) -0.0084(6) -0.0077(6)
C20 0.0202(7) 0.0266(7) 0.0428(8) -0.0151(6) -0.0158(6) 0.0034(5)
C15 0.0338(8) 0.0315(8) 0.0249(7) -0.0141(6) -0.0075(6) 0.0061(6)
C13 0.0284(8) 0.0475(9) 0.0365(8) -0.0141(7) -0.0176(7) -0.0029(7)
C1S 0.0407(9) 0.0344(8) 0.0348(9) -0.0085(7) -0.0107(7) -0.0043(7)

loop_
_atom_type_symbol
_atom_type_description
_atom_type_scat_dispersion_real
_atom_type_scat_dispersion_imag
_atom_type_scat_source
C C 0.0181 0.0091 'International Tables Vol C Tables 4.2.6.8 and 6.1.1.4'
H H 0.0000 0.0000 'International Tables Vol C Tables 4.2.6.8 and 6.1.1.4'
O O 0.0492 0.0322 'International Tables Vol C Tables 4.2.6.8 and 6.1.1.4'
P P 0.2955 0.4335 'International Tables Vol C Tables 4.2.6.8 and 6.1.1.4'

loop_
_geom_angle_atom_site_label_1
_geom_angle_atom_site_label_2
_geom_angle_atom_site_label_3
_geom_angle
_geom_angle_site_symmetry_1
_geom_angle_site_symmetry_3
_geom_angle_publ_flag
O1 P1 C10 112.02(5) . . ?
O1 P1 C11 113.13(5) . . ?
O1 P1 C17 112.74(5) . . ?
C10 P1 C11 104.29(6) . . ?
C10 P1 C17 106.94(6) . . ?
C17 P1 C11 107.15(6) . . ?
C24 C7 C6 120.69(11) . . ?
C8 C7 C6 120.79(11) . . ?
C8 C7 C24 118.50(11) . . ?
C10 C23 H23 119.9 . . ?
C24 C23 H23 119.9 . . ?
C24 C23 C10 120.17(11) . . ?
C23 C10 P1 118.66(9) . . ?
C9 C10 P1 122.14(9) . . ?
C9 C10 C23 119.19(11) . . ?
C6 C5 H5 119.5 . . ?
C4 C5 H5 119.5 . . ?
C4 C5 C6 121.09(11) . . ?
C16 C11 P1 123.85(10) . . ?
C16 C11 C12 119.12(12) . . ?
C12 C11 P1 116.94(10) . . ?
C4 C3 C2 120.63(11) . . ?
C26 C3 C4 118.64(11) . . ?
C26 C3 C2 120.66(11) . . ?
C5 C6 C7 121.42(11) . . ?
C5 C6 C25 118.33(11) . . ?
C25 C6 C7 120.23(11) . . ?
C6 C25 H25 119.6 . . ?
C26 C25 C6 120.81(12) . . ?
C26 C25 H25 119.6 . . ?
C7 C24 H24 119.5 . . ?
C23 C24 C7 120.98(11) . . ?
C23 C24 H24 119.5 . . ?
C22 C17 P1 122.03(10) . . ?
C22 C17 C18 119.67(12) . . ?
C18 C17 P1 118.24(10) . . ?
C5 C4 C3 120.40(11) . . ?
C5 C4 H4 119.8 . . ?
C3 C4 H4 119.8 . . ?
C7 C8 H8 119.8 . . ?
C9 C8 C7 120.49(11) . . ?
C9 C8 H8 119.8 . . ?
C3 C26 H26 119.6 . . ?
C25 C26 C3 120.72(11) . . ?
C25 C26 H26 119.6 . . ?
C1 C2 C3 177.29(14) . . ?
C10 C9 H9 120.5(11) . . ?
C8 C9 C10 120.66(11) . . ?
C8 C9 H9 118.8(10) . . ?
C2 C1 H1 180.0 . . ?
C11 C16 H16 120.0 . . ?
C15 C16 C11 120.06(13) . . ?
C15 C16 H16 120.0 . . ?
C17 C22 H22 120.0 . . ?
C21 C22 C17 120.00(12) . . ?
C21 C22 H22 120.0 . . ?
C17 C18 H18 120.0 . . ?
C19 C18 C17 119.99(13) . . ?
C19 C18 H18 120.0 . . ?
C22 C21 H21 120.0 . . ?
C20 C21 C22 120.08(13) . . ?
C20 C21 H21 120.0 . . ?
C2S C3S H3SA 109.8(12) . . ?
C2S C3S H3SB 111.2(11) . . ?
C2S C3S H3SC 110.1(11) . . ?
H3SA C3S H3SB 106.5(16) . . ?
H3SA C3S H3SC 109.8(16) . . ?
H3SB C3S H3SC 109.3(15) . . ?
C18 C19 H19 119.9 . . ?
C18 C19 C20 120.10(13) . . ?
C20 C19 H19 119.9 . . ?
C11 C12 H12 119.7 . . ?
C13 C12 C11 120.55(13) . . ?
C13 C12 H12 119.7 . . ?
O1S C2S C3S 121.95(15) . . ?
O1S C2S C1S 121.62(15) . . ?
C3S C2S C1S 116.43(13) . . ?
C15 C14 H14 120.0 . . ?
C15 C14 C13 119.95(13) . . ?
C13 C14 H14 120.0 . . ?
C21 C20 C19 120.13(12) . . ?
C21 C20 H20 119.9 . . ?
C19 C20 H20 119.9 . . ?
C16 C15 H15 119.8 . . ?
C14 C15 C16 120.37(13) . . ?
C14 C15 H15 119.8 . . ?
C12 C13 H13 120.0 . . ?
C14 C13 C12 119.96(13) . . ?
C14 C13 H13 120.0 . . ?
C2S C1S H1SA 111.0(14) . . ?
C2S C1S H1SB 108.5(15) . . ?
C2S C1S H1SC 112.8(16) . . ?
H1SA C1S H1SB 104.8(19) . . ?
H1SA C1S H1SC 113(2) . . ?
H1SB C1S H1SC 106(2) . . ?

loop_
_geom_bond_atom_site_label_1
_geom_bond_atom_site_label_2
_geom_bond_distance
_geom_bond_site_symmetry_2
_geom_bond_publ_flag
P1 O1 1.4933(9) . ?
P1 C10 1.8047(12) . ?
P1 C11 1.8071(12) . ?
P1 C17 1.8069(12) . ?
C7 C6 1.4813(17) . ?
C7 C24 1.4010(18) . ?
C7 C8 1.4003(17) . ?
C23 H23 0.9500 . ?
C23 C10 1.3968(17) . ?
C23 C24 1.3851(17) . ?
C10 C9 1.3940(18) . ?
C5 H5 0.9500 . ?
C5 C6 1.3992(18) . ?
C5 C4 1.3839(18) . ?
C11 C16 1.3903(18) . ?
C11 C12 1.3915(19) . ?
C3 C4 1.4025(18) . ?
C3 C26 1.4004(18) . ?
C3 C2 1.4357(18) . ?
O1S C2S 1.2053(19) . ?
C6 C25 1.4021(18) . ?
C25 H25 0.9500 . ?
C25 C26 1.3827(18) . ?
C24 H24 0.9500 . ?
C17 C22 1.3940(18) . ?
C17 C18 1.3965(19) . ?
C4 H4 0.9500 . ?
C8 H8 0.9500 . ?
C8 C9 1.3868(18) . ?
C26 H26 0.9500 . ?
C2 C1 1.1955(19) . ?
C9 H9 0.945(18) . ?
C1 H1 0.9500 . ?
C16 H16 0.9500 . ?
C16 C15 1.3892(19) . ?
C22 H22 0.9500 . ?
C22 C21 1.3935(19) . ?
C18 H18 0.9500 . ?
C18 C19 1.389(2) . ?
C21 H21 0.9500 . ?
C21 C20 1.384(2) . ?
C3S C2S 1.491(2) . ?
C3S H3SA 0.99(2) . ?
C3S H3SB 0.973(19) . ?
C3S H3SC 0.97(2) . ?
C19 H19 0.9500 . ?
C19 C20 1.391(2) . ?
C12 H12 0.9500 . ?
C12 C13 1.387(2) . ?
C2S C1S 1.498(2) . ?
C14 H14 0.9500 . ?
C14 C15 1.381(2) . ?
C14 C13 1.382(2) . ?
C20 H20 0.9500 . ?
C15 H15 0.9500 . ?
C13 H13 0.9500 . ?
C1S H1SA 0.98(2) . ?
C1S H1SB 1.02(3) . ?
C1S H1SC 0.91(3) . ?

loop_
_geom_torsion_atom_site_label_1
_geom_torsion_atom_site_label_2
_geom_torsion_atom_site_label_3
_geom_torsion_atom_site_label_4
_geom_torsion
_geom_torsion_site_symmetry_1
_geom_torsion_site_symmetry_2
_geom_torsion_site_symmetry_3
_geom_torsion_site_symmetry_4
_geom_torsion_publ_flag
P1 C10 C9 C8 -179.49(9) . . . . ?
P1 C11 C16 C15 176.17(11) . . . . ?
P1 C11 C12 C13 -176.62(12) . . . . ?
P1 C17 C22 C21 -177.15(9) . . . . ?
P1 C17 C18 C19 178.10(11) . . . . ?
O1 P1 C10 C23 -27.38(11) . . . . ?
O1 P1 C10 C9 152.25(10) . . . . ?
O1 P1 C11 C16 132.54(11) . . . . ?
O1 P1 C11 C12 -50.83(12) . . . . ?
O1 P1 C17 C22 120.89(10) . . . . ?
O1 P1 C17 C18 -56.41(11) . . . . ?
C7 C6 C25 C26 -177.95(11) . . . . ?
C7 C8 C9 C10 -0.80(19) . . . . ?
C23 C10 C9 C8 0.14(18) . . . . ?
C10 P1 C11 C16 -105.49(12) . . . . ?
C10 P1 C11 C12 71.13(11) . . . . ?
C10 P1 C17 C22 -2.66(12) . . . . ?
C10 P1 C17 C18 -179.96(10) . . . . ?
C10 C23 C24 C7 0.05(18) . . . . ?
C5 C6 C25 C26 0.45(18) . . . . ?
C11 P1 C10 C23 -150.08(10) . . . . ?
C11 P1 C10 C9 29.55(12) . . . . ?
C11 P1 C17 C22 -114.00(11) . . . . ?
C11 P1 C17 C18 68.69(11) . . . . ?
C11 C16 C15 C14 0.4(2) . . . . ?
C11 C12 C13 C14 0.0(2) . . . . ?
C6 C7 C24 C23 177.87(11) . . . . ?
C6 C7 C8 C9 -177.50(11) . . . . ?
C6 C5 C4 C3 -0.40(19) . . . . ?
C6 C25 C26 C3 0.07(19) . . . . ?
C24 C7 C6 C5 144.82(12) . . . . ?
C24 C7 C6 C25 -36.83(17) . . . . ?
C24 C7 C8 C9 1.06(18) . . . . ?
C24 C23 C10 P1 179.87(9) . . . . ?
C24 C23 C10 C9 0.23(18) . . . . ?
C17 P1 C10 C23 96.61(10) . . . . ?
C17 P1 C10 C9 -83.76(11) . . . . ?
C17 P1 C11 C16 7.67(13) . . . . ?
C17 P1 C11 C12 -175.71(11) . . . . ?
C17 C22 C21 C20 -0.79(19) . . . . ?
C17 C18 C19 C20 -0.9(2) . . . . ?
C4 C5 C6 C7 178.10(11) . . . . ?
C4 C5 C6 C25 -0.28(18) . . . . ?
C4 C3 C26 C25 -0.74(19) . . . . ?
C8 C7 C6 C5 -36.65(17) . . . . ?
C8 C7 C6 C25 141.70(12) . . . . ?
C8 C7 C24 C23 -0.69(18) . . . . ?
C26 C3 C4 C5 0.90(18) . . . . ?
C2 C3 C4 C5 -176.12(11) . . . . ?
C2 C3 C26 C25 176.28(11) . . . . ?
C16 C11 C12 C13 0.2(2) . . . . ?
C22 C17 C18 C19 0.73(19) . . . . ?
C22 C21 C20 C19 0.6(2) . . . . ?
C18 C17 C22 C21 0.11(18) . . . . ?
C18 C19 C20 C21 0.2(2) . . . . ?
C12 C11 C16 C15 -0.4(2) . . . . ?
C15 C14 C13 C12 0.1(2) . . . . ?
C13 C14 C15 C16 -0.3(2) . . . . ?
